data_7061246
loop_
_publ_author_name
'Rodr\'iguez, M. R.'
'Espino, G. A.'
'Piro, O. E.'
'Echeverr\'ia, G. A.'
'Paraj\'on-Costa, B. S.'
'Gonz\'alez-Bar\'o, A. C.'

_publ_section_title
;
 The crystal structure and characterization of a co-product in the
 synthesis of a Schiff base give evidence of its zwitterionic nature in
 the solid state
;
_journal_issue 7
_journal_name_full 'New Journal of Chemistry'
_journal_page_first 3130
_journal_page_last 3139
_journal_paper_doi 10.1039/D1NJ04537G
_journal_volume 46
_journal_year 2022
_chemical_formula_sum 'C21 H19 N O4 S'
_chemical_formula_weight 381.43
_chemical_name_systematic
(6R,12S)-4,10-dimethoxy-13-(thiophen-2-ylmethyl)-6,12-dihydro-6,12-epiminodibenzo[b,f][1,5]dioxocine
_space_group_crystal_system triclinic
_space_group_IT_number 2
_space_group_name_Hall '-P 1'
_space_group_name_H-M_alt 'P -1'
_atom_sites_solution_hydrogens geom
_atom_sites_solution_primary dual
_atom_sites_solution_secondary difmap
_audit_creation_method SHELXL-2014/7
_audit_update_record
;
2021-09-13 deposited with the CCDC.	2022-01-24 downloaded from the CCDC.
;
_cell_angle_alpha 99.480(5)
_cell_angle_beta 102.576(5)
_cell_angle_gamma 112.887(7)
_cell_formula_units_Z 2
_cell_length_a 9.2740(6)
_cell_length_b 9.9087(7)
_cell_length_c 11.3130(6)
_cell_measurement_reflns_used 2824
_cell_measurement_temperature 297(2)
_cell_measurement_theta_max 73.2469
_cell_measurement_theta_min 4.1639
_cell_volume 898.10(12)
_computing_cell_refinement
;
CrysAlisPro, Agilent Technologies,
Version 1.171.36.20 (release 27-06-2012 CrysAlis171 .NET)
(compiled Jul 11 2012,15:38:31)
;
_computing_data_collection
;
CrysAlisPro, Agilent Technologies,
Version 1.171.36.20 (release 27-06-2012 CrysAlis171 .NET)
(compiled Jul 11 2012,15:38:31)
;
_computing_data_reduction
;
CrysAlisPro, Agilent Technologies,
Version 1.171.36.20 (release 27-06-2012 CrysAlis171 .NET)
(compiled Jul 11 2012,15:38:31)
;
_computing_molecular_graphics 'ORTEP for Windows (Farrugia, 2012)'
_computing_publication_material 'SHELXL-2014/7 (Sheldrick, 2014)'
_computing_structure_refinement 'SHELXL-2014/7 (Sheldrick, 2014)'
_computing_structure_solution 'SHELXT (Sheldrick, 2015)'
_diffrn_ambient_temperature 297(2)
_diffrn_detector_area_resol_mean 16.0604
_diffrn_measured_fraction_theta_full 1.000
_diffrn_measured_fraction_theta_max 0.983
_diffrn_measurement_device_type 'Xcalibur, Eos, Gemini'
_diffrn_radiation_monochromator graphite
_diffrn_radiation_source 'Enhance (Cu) X-ray Source'
_diffrn_radiation_type 'Cu K\a'
_diffrn_radiation_wavelength 1.54184
_diffrn_reflns_av_R_equivalents 0.0303
_diffrn_reflns_av_unetI/netI 0.0392
_diffrn_reflns_Laue_measured_fraction_full 1.000
_diffrn_reflns_Laue_measured_fraction_max 0.983
_diffrn_reflns_limit_h_max 11
_diffrn_reflns_limit_h_min -11
_diffrn_reflns_limit_k_max 12
_diffrn_reflns_limit_k_min -12
_diffrn_reflns_limit_l_max 14
_diffrn_reflns_limit_l_min -11
_diffrn_reflns_number 7377
_diffrn_reflns_point_group_measured_fraction_full 1.000
_diffrn_reflns_point_group_measured_fraction_max 0.983
_diffrn_reflns_theta_full 67.684
_diffrn_reflns_theta_max 73.405
_diffrn_reflns_theta_min 4.167
_exptl_absorpt_coefficient_mu 1.839
_exptl_absorpt_correction_T_max 1.00000
_exptl_absorpt_correction_T_min 0.94982
_exptl_absorpt_correction_type multi-scan
_exptl_absorpt_process_details
;
CrysAlisPro, Agilent Technologies,
Version 1.171.36.20 (release 27-06-2012 CrysAlis171 .NET)
(compiled Jul 11 2012,15:38:31)
Empirical absorption correction using spherical harmonics,
 implemented in SCALE3 ABSPACK scaling algorithm.
;
_exptl_crystal_colour yellow
_exptl_crystal_density_diffrn 1.410
_exptl_crystal_description fragment
_exptl_crystal_F_000 400
_exptl_crystal_recrystallization_method 'Re-crystallisation from solvent: Ethanol'
_exptl_crystal_size_max 0.409
_exptl_crystal_size_mid 0.140
_exptl_crystal_size_min 0.121
_refine_diff_density_max 1.149
_refine_diff_density_min -0.588
_refine_diff_density_rms 0.093
_refine_ls_extinction_method none
_refine_ls_goodness_of_fit_ref 1.092
_refine_ls_hydrogen_treatment constr
_refine_ls_matrix_type full
_refine_ls_number_parameters 246
_refine_ls_number_reflns 3552
_refine_ls_number_restraints 0
_refine_ls_restrained_S_all 1.092
_refine_ls_R_factor_all 0.0794
_refine_ls_R_factor_gt 0.0681
_refine_ls_shift/su_max 0.000
_refine_ls_shift/su_mean 0.000
_refine_ls_structure_factor_coef Fsqd
_refine_ls_weighting_details 'w=1/[\s^2^(Fo^2^)+(0.1496P)^2^+0.1581P] where P=(Fo^2^+2Fc^2^)/3'
_refine_ls_weighting_scheme calc
_refine_ls_wR_factor_gt 0.1981
_refine_ls_wR_factor_ref 0.2206
_reflns_Friedel_coverage 0.000
_reflns_number_gt 2969
_reflns_number_total 3552
_reflns_threshold_expression 'I > 2\s(I)'
_cod_data_source_file d1nj04537g2.cif
_cod_data_source_block shelx
_cod_depositor_comments 'Adding full bibliography for 7061246.cif.'
_cod_original_cell_volume 898.10(11)
_cod_database_code 7061246
_shelx_shelxl_version_number 2014/7
_shelx_space_group_comment
;
The symmetry employed for this shelxl refinement is uniquely defined
by the following loop, which should always be used as a source of
symmetry information in preference to the above space-group names.
They are only intended as comments.
;
_shelx_estimated_absorpt_t_min 0.520
_shelx_estimated_absorpt_t_max 0.808

loop_
_space_group_symop_operation_xyz
'x, y, z'
'-x, -y, -z'

loop_
_atom_site_label
_atom_site_type_symbol
_atom_site_fract_x
_atom_site_fract_y
_atom_site_fract_z
_atom_site_U_iso_or_equiv
_atom_site_adp_type
_atom_site_occupancy
_atom_site_site_symmetry_order
_atom_site_calc_flag
_atom_site_refinement_flags_posn
_atom_site_refinement_flags_adp
_atom_site_refinement_flags_occupancy
_atom_site_disorder_assembly
_atom_site_disorder_group
C1 C 0.2513(3) 0.6235(3) -0.2398(2) 0.0345(5) Uani 1 1 d . . . . .
H1 H 0.1678 0.6557 -0.2250 0.041 Uiso 1 1 calc R U . . .
C11 C 0.2499(3) 0.3704(3) -0.2371(2) 0.0341(5) Uani 1 1 d . . . . .
C12 C 0.1703(3) 0.2099(3) -0.2687(2) 0.0392(5) Uani 1 1 d . . . . .
C13 C 0.0142(4) 0.1331(3) -0.3555(3) 0.0499(6) Uani 1 1 d . . . . .
H13 H -0.0388 0.0271 -0.3788 0.060 Uiso 1 1 calc R U . . .
C14 C -0.0634(3) 0.2138(4) -0.4080(3) 0.0547(7) Uani 1 1 d . . . . .
H14 H -0.1677 0.1611 -0.4669 0.066 Uiso 1 1 calc R U . . .
C15 C 0.0115(3) 0.3702(3) -0.3742(2) 0.0467(6) Uani 1 1 d . . . . .
H15 H -0.0432 0.4226 -0.4088 0.056 Uiso 1 1 calc R U . . .
C16 C 0.1703(3) 0.4510(3) -0.2878(2) 0.0365(5) Uani 1 1 d . . . . .
C17 C 0.1829(5) -0.0164(3) -0.2322(3) 0.0584(7) Uani 1 1 d . . . . .
H17A H 0.0770 -0.0494 -0.2191 0.088 Uiso 1 1 calc R U . . .
H17B H 0.2509 -0.0468 -0.1766 0.088 Uiso 1 1 calc R U . . .
H17C H 0.1695 -0.0620 -0.3180 0.088 Uiso 1 1 calc R U . . .
O1 O 0.4048(2) 0.44076(18) -0.15211(16) 0.0368(4) Uani 1 1 d . . . . .
O11 O 0.2591(3) 0.1459(2) -0.2066(2) 0.0484(5) Uani 1 1 d . . . . .
C2 C 0.4870(3) 0.6051(2) -0.1382(2) 0.0348(5) Uani 1 1 d . . . . .
H2 H 0.5847 0.6515 -0.0636 0.042 Uiso 1 1 calc R U . . .
C21 C 0.4562(3) 0.6812(3) -0.3382(2) 0.0370(5) Uani 1 1 d . . . . .
C22 C 0.5125(3) 0.7212(3) -0.4395(2) 0.0441(6) Uani 1 1 d . . . . .
C23 C 0.6522(4) 0.7069(3) -0.4526(3) 0.0530(7) Uani 1 1 d . . . . .
H23 H 0.6908 0.7323 -0.5190 0.064 Uiso 1 1 calc R U . . .
C24 C 0.7343(4) 0.6549(4) -0.3673(3) 0.0541(7) Uani 1 1 d . . . . .
H24 H 0.8262 0.6441 -0.3781 0.065 Uiso 1 1 calc R U . . .
C25 C 0.6811(3) 0.6190(3) -0.2666(3) 0.0452(6) Uani 1 1 d . . . . .
H25 H 0.7376 0.5852 -0.2095 0.054 Uiso 1 1 calc R U . . .
C26 C 0.5416(3) 0.6339(2) -0.2512(2) 0.0367(5) Uani 1 1 d . . . . .
C27 C 0.4717(7) 0.8111(5) -0.6195(4) 0.0773(11) Uani 1 1 d . . . . .
H27A H 0.5817 0.8921 -0.5888 0.116 Uiso 1 1 calc R U . . .
H27B H 0.3986 0.8452 -0.6649 0.116 Uiso 1 1 calc R U . . .
H27C H 0.4694 0.7250 -0.6747 0.116 Uiso 1 1 calc R U . . .
O2 O 0.3166(2) 0.6940(2) -0.32992(16) 0.0396(4) Uani 1 1 d . . . . .
O21 O 0.4207(3) 0.7681(3) -0.5161(2) 0.0596(6) Uani 1 1 d . . . . .
C3 C 0.3252(3) 0.6557(3) -0.0114(2) 0.0399(5) Uani 1 1 d . . . . .
H3A H 0.4182 0.6782 0.0605 0.048 Uiso 1 1 calc R U . . .
H3B H 0.2477 0.5497 -0.0289 0.048 Uiso 1 1 calc R U . . .
C31 C 0.2443(3) 0.7548(3) 0.0211(2) 0.0367(5) Uani 1 1 d . . . . .
C32 C 0.0641(3) 0.7022(2) -0.0068(2) 0.0359(5) Uani 1 1 d . . . . .
H32 H -0.0190 0.6046 -0.0487 0.043 Uiso 1 1 calc R U . . .
C33 C 0.0455(4) 0.8384(4) 0.0464(3) 0.0570(7) Uani 1 1 d . . . . .
H33 H -0.0572 0.8356 0.0412 0.068 Uiso 1 1 calc R U . . .
C34 C 0.1855(5) 0.9665(3) 0.1026(3) 0.0576(7) Uani 1 1 d . . . . .
H34 H 0.1891 1.0591 0.1402 0.069 Uiso 1 1 calc R U . . .
S S 0.35450(10) 0.94226(9) 0.09814(8) 0.0581(3) Uani 1 1 d . . . . .
N N 0.3830(2) 0.6774(2) -0.12168(18) 0.0343(4) Uani 1 1 d . . . . .

loop_
_atom_site_aniso_label
_atom_site_aniso_U_11
_atom_site_aniso_U_22
_atom_site_aniso_U_33
_atom_site_aniso_U_23
_atom_site_aniso_U_13
_atom_site_aniso_U_12
C1 0.0340(10) 0.0400(12) 0.0364(10) 0.0139(9) 0.0126(8) 0.0209(9)
C11 0.0317(10) 0.0361(11) 0.0324(10) 0.0079(8) 0.0106(8) 0.0133(9)
C12 0.0430(12) 0.0367(12) 0.0386(11) 0.0098(9) 0.0169(10) 0.0163(10)
C13 0.0460(14) 0.0383(12) 0.0487(13) 0.0029(10) 0.0129(11) 0.0066(10)
C14 0.0358(12) 0.0592(16) 0.0462(13) 0.0032(12) 0.0006(10) 0.0089(11)
C15 0.0385(13) 0.0587(15) 0.0409(12) 0.0131(11) 0.0073(10) 0.0223(12)
C16 0.0336(11) 0.0408(12) 0.0351(10) 0.0103(9) 0.0105(8) 0.0167(9)
C17 0.073(2) 0.0344(13) 0.0678(18) 0.0149(12) 0.0265(15) 0.0210(13)
O1 0.0323(8) 0.0322(8) 0.0426(8) 0.0097(6) 0.0049(6) 0.0146(6)
O11 0.0506(10) 0.0346(9) 0.0587(11) 0.0138(8) 0.0146(8) 0.0185(8)
C2 0.0300(10) 0.0306(10) 0.0379(11) 0.0059(8) 0.0049(8) 0.0120(8)
C21 0.0370(11) 0.0316(10) 0.0395(11) 0.0069(8) 0.0139(9) 0.0121(9)
C22 0.0459(13) 0.0398(12) 0.0424(12) 0.0094(10) 0.0185(10) 0.0131(10)
C23 0.0506(15) 0.0484(14) 0.0549(15) 0.0071(12) 0.0302(12) 0.0124(12)
C24 0.0403(13) 0.0522(15) 0.0646(17) 0.0026(13) 0.0238(12) 0.0167(11)
C25 0.0328(11) 0.0417(12) 0.0551(14) 0.0049(10) 0.0116(10) 0.0150(10)
C26 0.0315(10) 0.0308(10) 0.0424(11) 0.0046(8) 0.0096(9) 0.0116(8)
C27 0.109(3) 0.078(2) 0.0598(19) 0.0381(18) 0.047(2) 0.037(2)
O2 0.0407(9) 0.0469(9) 0.0408(9) 0.0201(7) 0.0157(7) 0.0240(7)
O21 0.0737(15) 0.0721(14) 0.0518(11) 0.0337(11) 0.0335(11) 0.0371(12)
C3 0.0501(13) 0.0426(12) 0.0377(11) 0.0151(9) 0.0179(10) 0.0273(10)
C31 0.0421(12) 0.0384(11) 0.0333(10) 0.0114(8) 0.0147(9) 0.0191(9)
C32 0.0361(11) 0.0294(10) 0.0498(12) 0.0107(9) 0.0174(9) 0.0199(8)
C33 0.0546(16) 0.0649(18) 0.0692(18) 0.0209(15) 0.0319(14) 0.0365(14)
C34 0.076(2) 0.0436(14) 0.0604(17) 0.0082(12) 0.0281(15) 0.0329(14)
S 0.0577(5) 0.0475(4) 0.0622(5) 0.0067(3) 0.0169(3) 0.0205(3)
N 0.0363(9) 0.0352(9) 0.0350(9) 0.0105(7) 0.0109(8) 0.0190(8)

loop_
_atom_type_symbol
_atom_type_description
_atom_type_scat_dispersion_real
_atom_type_scat_dispersion_imag
_atom_type_scat_source
C C 0.0181 0.0091 'International Tables Vol C Tables 4.2.6.8 and 6.1.1.4'
H H 0.0000 0.0000 'International Tables Vol C Tables 4.2.6.8 and 6.1.1.4'
N N 0.0311 0.0180 'International Tables Vol C Tables 4.2.6.8 and 6.1.1.4'
O O 0.0492 0.0322 'International Tables Vol C Tables 4.2.6.8 and 6.1.1.4'
S S 0.3331 0.5567 'International Tables Vol C Tables 4.2.6.8 and 6.1.1.4'

loop_
_geom_angle_atom_site_label_1
_geom_angle_atom_site_label_2
_geom_angle_atom_site_label_3
_geom_angle
_geom_angle_site_symmetry_1
_geom_angle_site_symmetry_3
_geom_angle_publ_flag
O2 C1 N 108.88(18) . . ?
O2 C1 C16 111.82(18) . . ?
N C1 C16 111.34(18) . . ?
O1 C11 C16 122.6(2) . . ?
O1 C11 C12 116.7(2) . . ?
C16 C11 C12 120.7(2) . . ?
O11 C12 C13 126.6(2) . . ?
O11 C12 C11 114.5(2) . . ?
C13 C12 C11 118.9(2) . . ?
C12 C13 C14 120.2(3) . . ?
C15 C14 C13 121.0(2) . . ?
C14 C15 C16 120.1(3) . . ?
C11 C16 C15 119.0(2) . . ?
C11 C16 C1 119.2(2) . . ?
C15 C16 C1 121.6(2) . . ?
C11 O1 C2 112.83(16) . . ?
C12 O11 C17 117.1(2) . . ?
N C2 O1 112.19(18) . . ?
N C2 C26 109.10(18) . . ?
O1 C2 C26 110.54(18) . . ?
O2 C21 C26 122.5(2) . . ?
O2 C21 C22 116.9(2) . . ?
C26 C21 C22 120.6(2) . . ?
O21 C22 C23 126.4(2) . . ?
O21 C22 C21 114.9(2) . . ?
C23 C22 C21 118.6(3) . . ?
C24 C23 C22 120.5(3) . . ?
C25 C24 C23 120.8(3) . . ?
C24 C25 C26 119.6(3) . . ?
C21 C26 C25 119.9(2) . . ?
C21 C26 C2 119.3(2) . . ?
C25 C26 C2 120.8(2) . . ?
C21 O2 C1 112.59(17) . . ?
C22 O21 C27 117.6(3) . . ?
N C3 C31 112.61(18) . . ?
C32 C31 C3 125.2(2) . . ?
C32 C31 S 112.92(17) . . ?
C3 C31 S 121.91(19) . . ?
C33 C32 C31 105.0(2) . . ?
C34 C33 C32 115.9(3) . . ?
C33 C34 S 112.9(2) . . ?
C34 S C31 93.26(14) . . ?
C2 N C1 107.56(18) . . ?
C2 N C3 112.45(18) . . ?
C1 N C3 114.02(19) . . ?

loop_
_geom_bond_atom_site_label_1
_geom_bond_atom_site_label_2
_geom_bond_distance
_geom_bond_site_symmetry_2
_geom_bond_publ_flag
C1 O2 1.438(3) . ?
C1 N 1.453(3) . ?
C1 C16 1.516(3) . ?
C11 O1 1.369(3) . ?
C11 C16 1.392(3) . ?
C11 C12 1.409(3) . ?
C12 O11 1.370(3) . ?
C12 C13 1.384(4) . ?
C13 C14 1.388(5) . ?
C14 C15 1.371(4) . ?
C15 C16 1.402(3) . ?
C17 O11 1.429(3) . ?
O1 C2 1.468(3) . ?
C2 N 1.432(3) . ?
C2 C26 1.503(3) . ?
C21 O2 1.370(3) . ?
C21 C26 1.385(3) . ?
C21 C22 1.412(3) . ?
C22 O21 1.345(4) . ?
C22 C23 1.393(4) . ?
C23 C24 1.387(5) . ?
C24 C25 1.382(4) . ?
C25 C26 1.402(3) . ?
C27 O21 1.422(4) . ?
C3 N 1.476(3) . ?
C3 C31 1.496(3) . ?
C31 C32 1.484(3) . ?
C31 S 1.690(2) . ?
C32 C33 1.474(4) . ?
C33 C34 1.340(5) . ?
C34 S 1.685(4) . ?

loop_
_geom_hbond_atom_site_label_D
_geom_hbond_atom_site_label_H
_geom_hbond_atom_site_label_A
_geom_hbond_distance_DH
_geom_hbond_distance_HA
_geom_hbond_distance_DA
_geom_hbond_angle_DHA
_geom_hbond_site_symmetry_A
C27 H27B S 0.96 2.99 3.746(4) 136.2 1_554
C3 H3A O1 0.97 2.51 3.321(3) 140.5 2_665

loop_
_geom_torsion_atom_site_label_1
_geom_torsion_atom_site_label_2
_geom_torsion_atom_site_label_3
_geom_torsion_atom_site_label_4
_geom_torsion
_geom_torsion_site_symmetry_1
_geom_torsion_site_symmetry_2
_geom_torsion_site_symmetry_3
_geom_torsion_site_symmetry_4
_geom_torsion_publ_flag
O1 C11 C12 O11 1.5(3) . . . . ?
C16 C11 C12 O11 -176.4(2) . . . . ?
O1 C11 C12 C13 -179.2(2) . . . . ?
C16 C11 C12 C13 2.9(3) . . . . ?
O11 C12 C13 C14 177.7(3) . . . . ?
C11 C12 C13 C14 -1.5(4) . . . . ?
C12 C13 C14 C15 -0.7(5) . . . . ?
C13 C14 C15 C16 1.5(4) . . . . ?
O1 C11 C16 C15 -180.0(2) . . . . ?
C12 C11 C16 C15 -2.2(3) . . . . ?
O1 C11 C16 C1 -5.1(3) . . . . ?
C12 C11 C16 C1 172.7(2) . . . . ?
C14 C15 C16 C11 0.0(4) . . . . ?
C14 C15 C16 C1 -174.8(2) . . . . ?
O2 C1 C16 C11 106.4(2) . . . . ?
N C1 C16 C11 -15.7(3) . . . . ?
O2 C1 C16 C15 -78.9(3) . . . . ?
N C1 C16 C15 159.1(2) . . . . ?
C16 C11 O1 C2 -10.2(3) . . . . ?
C12 C11 O1 C2 171.95(19) . . . . ?
C13 C12 O11 C17 -0.9(4) . . . . ?
C11 C12 O11 C17 178.3(2) . . . . ?
C11 O1 C2 N 47.8(2) . . . . ?
C11 O1 C2 C26 -74.2(2) . . . . ?
O2 C21 C22 O21 0.2(3) . . . . ?
C26 C21 C22 O21 -178.8(2) . . . . ?
O2 C21 C22 C23 -178.8(2) . . . . ?
C26 C21 C22 C23 2.3(4) . . . . ?
O21 C22 C23 C24 -179.1(3) . . . . ?
C21 C22 C23 C24 -0.3(4) . . . . ?
C22 C23 C24 C25 -1.2(4) . . . . ?
C23 C24 C25 C26 0.6(4) . . . . ?
O2 C21 C26 C25 178.3(2) . . . . ?
C22 C21 C26 C25 -2.8(3) . . . . ?
O2 C21 C26 C2 -4.2(3) . . . . ?
C22 C21 C26 C2 174.7(2) . . . . ?
C24 C25 C26 C21 1.4(4) . . . . ?
C24 C25 C26 C2 -176.2(2) . . . . ?
N C2 C26 C21 -17.7(3) . . . . ?
O1 C2 C26 C21 106.1(2) . . . . ?
N C2 C26 C25 159.9(2) . . . . ?
O1 C2 C26 C25 -76.3(3) . . . . ?
C26 C21 O2 C1 -12.4(3) . . . . ?
C22 C21 O2 C1 168.6(2) . . . . ?
N C1 O2 C21 50.3(2) . . . . ?
C16 C1 O2 C21 -73.2(2) . . . . ?
C23 C22 O21 C27 -1.6(5) . . . . ?
C21 C22 O21 C27 179.6(3) . . . . ?
N C3 C31 C32 103.8(3) . . . . ?
N C3 C31 S -77.6(2) . . . . ?
C3 C31 C32 C33 178.2(2) . . . . ?
S C31 C32 C33 -0.6(3) . . . . ?
C31 C32 C33 C34 -0.1(4) . . . . ?
C32 C33 C34 S 0.7(4) . . . . ?
C33 C34 S C31 -0.8(3) . . . . ?
C32 C31 S C34 0.8(2) . . . . ?
C3 C31 S C34 -178.0(2) . . . . ?
O1 C2 N C1 -68.6(2) . . . . ?
C26 C2 N C1 54.2(2) . . . . ?
O1 C2 N C3 57.7(2) . . . . ?
C26 C2 N C3 -179.43(18) . . . . ?
O2 C1 N C2 -73.7(2) . . . . ?
C16 C1 N C2 50.0(2) . . . . ?
O2 C1 N C3 160.86(18) . . . . ?
C16 C1 N C3 -75.4(2) . . . . ?
C31 C3 N C2 169.0(2) . . . . ?
C31 C3 N C1 -68.2(3) . . . . ?
